data_7003458
loop_
_publ_author_name
'Macdonald, Charles L. B.'
'Gorden, John D.'
'Voigt, Andreas'
'Filipponi, Silvia'
'Cowley, Alan H.'

_publ_section_title
;
 Group 13 decamethylmetallocenium cations
;
_journal_issue 9
_journal_name_full 'Dalton Transactions'
_journal_page_first 1161
_journal_page_last 1176
_journal_paper_doi 10.1039/b716220k
_journal_year 2008
_chemical_compound_source selfmade
_chemical_formula_moiety 'C20 H30 Cl Ga'
_chemical_formula_structural 'C20 H30 Cl Ga'
_chemical_formula_sum 'C20 H30 Cl Ga'
_chemical_formula_weight 375.61
_chemical_name_common 'bis(pentamethylcyclopentadienyl)gallium chloride'
_chemical_name_systematic
;
?
;
_space_group_IT_number 2
_symmetry_cell_setting triclinic
_symmetry_space_group_name_Hall '-P 1'
_symmetry_space_group_name_H-M 'P -1'
_atom_sites_solution_hydrogens geom
_atom_sites_solution_primary direct
_atom_sites_solution_secondary difmap
_audit_creation_method SHELXL
_cell_angle_alpha 80.23(3)
_cell_angle_beta 85.84(3)
_cell_angle_gamma 84.53(3)
_cell_formula_units_Z 6
_cell_length_a 8.672(2)
_cell_length_b 14.309(3)
_cell_length_c 23.345(5)
_cell_measurement_reflns_used 45374
_cell_measurement_temperature 153(2)
_cell_measurement_theta_max 27.56
_cell_measurement_theta_min 2.98
_cell_volume 2837.1(11)
_computing_cell_refinement DENZO
_computing_data_collection 'Nonius Collect'
_computing_data_reduction DENZO
_computing_molecular_graphics 'Ortep-3 for Windows (Farrugia, 1997)'
_computing_publication_material 'WinGX publication routines (Farrugia, 1999)'
_computing_structure_refinement 'SHELXL-97 (Sheldrick, 1997)'
_computing_structure_solution SHELX-93
_diffrn_ambient_temperature 153(2)
_diffrn_measured_fraction_theta_full 0.951
_diffrn_measured_fraction_theta_max 0.951
_diffrn_measurement_device_type 'Nonius KAPPA-CCD'
_diffrn_measurement_method '\w scans'
_diffrn_radiation_monochromator graphite
_diffrn_radiation_source 'fine-focus sealed tube'
_diffrn_radiation_type MoK\a
_diffrn_radiation_wavelength 0.71073
_diffrn_reflns_av_R_equivalents 0.0807
_diffrn_reflns_av_sigmaI/netI 0.0697
_diffrn_reflns_limit_h_max 11
_diffrn_reflns_limit_h_min -9
_diffrn_reflns_limit_k_max 18
_diffrn_reflns_limit_k_min -17
_diffrn_reflns_limit_l_max 30
_diffrn_reflns_limit_l_min -29
_diffrn_reflns_number 45374
_diffrn_reflns_theta_full 27.56
_diffrn_reflns_theta_max 27.56
_diffrn_reflns_theta_min 2.98
_exptl_absorpt_coefficient_mu 1.592
_exptl_absorpt_correction_type none
_exptl_crystal_colour colorless
_exptl_crystal_density_diffrn 1.319
_exptl_crystal_description rod
_exptl_crystal_F_000 1188
_exptl_crystal_size_max 0.4
_exptl_crystal_size_mid 0.2
_exptl_crystal_size_min 0.2
_refine_diff_density_max 1.145
_refine_diff_density_min -0.673
_refine_diff_density_rms 0.090
_refine_ls_extinction_method none
_refine_ls_goodness_of_fit_all 1.059
_refine_ls_goodness_of_fit_obs 1.124
_refine_ls_hydrogen_treatment mixed
_refine_ls_matrix_type full
_refine_ls_number_parameters 625
_refine_ls_number_reflns 12486
_refine_ls_number_restraints 0
_refine_ls_restrained_S_all 1.060
_refine_ls_restrained_S_obs 1.124
_refine_ls_R_factor_all 0.0905
_refine_ls_R_factor_obs 0.0555
_refine_ls_shift/esd_max 0.474
_refine_ls_shift/esd_mean 0.004
_refine_ls_structure_factor_coef Fsqd
_refine_ls_weighting_details 'calc w=1/[\s^2^(Fo^2^)+(0.0463P)^2^+5.8287P] where P=(Fo^2^+2Fc^2^)/3'
_refine_ls_weighting_scheme calc
_refine_ls_wR_factor_all 0.1452
_refine_ls_wR_factor_obs 0.1273
_reflns_number_observed 8695
_reflns_number_total 12490
_reflns_observed_criterion >2sigma(I)
_cod_data_source_file b716220k.txt
_cod_data_source_block 12
_cod_depositor_comments
;
The following automatic conversions were performed:
'_symmetry_cell_setting' value 'Triclinic' changed to 'triclinic'
according to '/home/saulius/struct/CIF-dictionaries/cif_core.dic'
dictionary named 'cif_core.dic' version 2.4.1 from 2010-06-29.

Automatic conversion script
Id: cif_fix_enum 1527 2010-12-29 10:47:43Z saulius 
;
_cod_original_cell_volume 2837.4(10)
_cod_original_sg_symbol_H-M P-1
_cod_database_code 7003458

loop_
_symmetry_equiv_pos_as_xyz
'x, y, z'
'-x, -y, -z'

loop_
_atom_site_aniso_label
_atom_site_aniso_U_11
_atom_site_aniso_U_22
_atom_site_aniso_U_33
_atom_site_aniso_U_23
_atom_site_aniso_U_13
_atom_site_aniso_U_12
C11 0.026(2) 0.030(2) 0.031(2) -0.004(2) -0.009(2) 0.004(2)
C12 0.026(2) 0.034(2) 0.025(2) -0.004(2) -0.007(2) -0.005(2)
C13 0.023(2) 0.035(2) 0.031(2) -0.009(2) -0.007(2) 0.001(2)
C14 0.027(2) 0.027(2) 0.034(2) -0.004(2) -0.006(2) -0.002(2)
C15 0.021(2) 0.032(2) 0.033(2) -0.004(2) -0.001(2) -0.004(2)
C21 0.033(2) 0.031(2) 0.027(2) -0.008(2) -0.006(2) -0.001(2)
C22 0.034(2) 0.042(2) 0.024(2) -0.009(2) -0.003(2) -0.010(2)
C23 0.025(2) 0.052(3) 0.031(2) -0.012(2) -0.003(2) -0.002(2)
C24 0.033(2) 0.033(2) 0.031(2) -0.010(2) -0.011(2) 0.001(2)
C25 0.027(2) 0.030(2) 0.032(2) -0.007(2) -0.007(2) -0.004(2)
C31 0.029(2) 0.031(2) 0.032(2) -0.005(2) -0.002(2) -0.005(2)
C32 0.026(2) 0.034(2) 0.038(2) -0.008(2) -0.001(2) -0.005(2)
C33 0.029(2) 0.033(2) 0.036(2) -0.004(2) -0.005(2) 0.001(2)
C34 0.038(3) 0.036(2) 0.036(2) -0.008(2) -0.005(2) -0.005(2)
C35 0.027(2) 0.040(2) 0.033(2) -0.007(2) -0.002(2) -0.003(2)
C41 0.028(2) 0.024(2) 0.030(2) -0.002(2) -0.006(2) -0.001(2)
C42 0.029(2) 0.031(2) 0.033(2) -0.005(2) -0.005(2) -0.003(2)
C43 0.028(2) 0.036(2) 0.034(2) -0.005(2) -0.006(2) 0.000(2)
C44 0.034(2) 0.031(2) 0.035(2) -0.007(2) -0.004(2) -0.003(2)
C45 0.024(2) 0.032(2) 0.030(2) -0.003(2) -0.002(2) -0.004(2)
C51 0.029(2) 0.024(2) 0.031(2) -0.003(2) -0.005(2) -0.001(2)
C52 0.025(2) 0.026(2) 0.032(2) -0.005(2) -0.005(2) -0.003(2)
C53 0.028(2) 0.035(2) 0.032(2) -0.007(2) -0.005(2) -0.001(2)
C54 0.034(2) 0.027(2) 0.029(2) -0.004(2) -0.003(2) -0.005(2)
C55 0.027(2) 0.030(2) 0.027(2) -0.003(2) -0.006(2) -0.008(2)
C61 0.025(2) 0.026(2) 0.029(2) -0.007(2) -0.003(2) -0.001(2)
C62 0.033(2) 0.035(2) 0.030(2) -0.012(2) 0.000(2) -0.008(2)
C63 0.024(2) 0.042(2) 0.033(2) -0.012(2) -0.004(2) -0.003(2)
C64 0.035(2) 0.028(2) 0.030(2) -0.007(2) -0.007(2) 0.001(2)
C65 0.026(2) 0.030(2) 0.029(2) -0.008(2) -0.004(2) -0.003(2)
C111 0.040(3) 0.031(2) 0.035(2) -0.008(2) -0.006(2) 0.005(2)
C121 0.032(2) 0.041(3) 0.043(3) -0.002(2) -0.012(2) -0.010(2)
C131 0.029(2) 0.036(2) 0.048(3) -0.008(2) -0.009(2) 0.002(2)
C141 0.035(3) 0.027(2) 0.066(3) -0.006(2) -0.008(2) -0.007(2)
C151 0.024(2) 0.042(3) 0.049(3) 0.000(2) -0.004(2) -0.004(2)
C211 0.054(3) 0.034(2) 0.035(2) -0.008(2) -0.015(2) 0.007(2)
C221 0.050(3) 0.049(3) 0.041(3) -0.013(2) 0.006(2) -0.023(2)
C231 0.030(3) 0.074(4) 0.056(3) -0.020(3) -0.005(2) 0.005(2)
C241 0.058(3) 0.036(3) 0.051(3) -0.015(2) -0.021(2) 0.012(2)
C251 0.035(3) 0.045(3) 0.048(3) -0.012(2) -0.010(2) -0.013(2)
C311 0.049(3) 0.040(3) 0.035(2) -0.002(2) 0.002(2) 0.010(2)
C321 0.031(3) 0.042(3) 0.059(3) -0.013(2) 0.002(2) -0.012(2)
C331 0.035(3) 0.048(3) 0.065(3) -0.007(2) -0.003(2) 0.005(2)
C341 0.047(3) 0.038(3) 0.067(3) -0.014(2) -0.007(2) -0.007(2)
C351 0.036(3) 0.058(3) 0.041(3) -0.014(2) -0.012(2) 0.002(2)
C411 0.040(3) 0.037(2) 0.035(2) -0.003(2) -0.003(2) 0.009(2)
C421 0.038(3) 0.037(2) 0.051(3) -0.004(2) -0.018(2) -0.011(2)
C431 0.030(2) 0.043(3) 0.058(3) -0.008(2) -0.010(2) 0.006(2)
C441 0.041(3) 0.033(2) 0.053(3) -0.010(2) -0.002(2) -0.002(2)
C451 0.029(2) 0.042(3) 0.044(3) 0.002(2) -0.007(2) -0.010(2)
C511 0.035(2) 0.032(2) 0.030(2) -0.004(2) -0.005(2) 0.002(2)
C521 0.028(2) 0.036(2) 0.043(2) -0.005(2) -0.014(2) -0.006(2)
C531 0.038(3) 0.029(2) 0.056(3) -0.006(2) -0.007(2) 0.007(2)
C541 0.044(3) 0.030(2) 0.049(3) -0.010(2) -0.004(2) -0.006(2)
C551 0.030(2) 0.037(2) 0.039(2) -0.004(2) -0.007(2) -0.009(2)
C611 0.044(3) 0.040(3) 0.033(2) -0.010(2) -0.006(2) 0.012(2)
C621 0.045(3) 0.045(3) 0.050(3) -0.017(2) 0.006(2) -0.018(2)
C631 0.028(3) 0.071(4) 0.065(3) -0.026(3) -0.010(2) 0.003(2)
C641 0.052(3) 0.031(2) 0.048(3) -0.012(2) -0.011(2) 0.011(2)
C651 0.031(2) 0.045(3) 0.044(3) -0.017(2) -0.005(2) -0.010(2)
Cl1 0.0217(5) 0.0285(5) 0.0426(6) -0.0074(4) -0.0053(4) -0.0024(4)
Cl2 0.0220(5) 0.0272(5) 0.0391(5) -0.0079(4) -0.0054(4) -0.0017(4)
Cl3 0.0228(5) 0.0275(5) 0.0358(5) -0.0088(4) -0.0075(4) -0.0002(4)
Ga1 0.0228(2) 0.0262(2) 0.0314(2) -0.0058(2) -0.0064(2) -0.0006(2)
Ga2 0.0221(2) 0.0266(2) 0.0314(2) -0.0041(2) -0.0040(2) -0.0008(2)
Ga3 0.0232(2) 0.0247(2) 0.0280(2) -0.0054(2) -0.0056(2) 0.0002(2)

loop_
_atom_site_label
_atom_site_type_symbol
_atom_site_fract_x
_atom_site_fract_y
_atom_site_fract_z
_atom_site_U_iso_or_equiv
_atom_site_thermal_displace_type
_atom_site_occupancy
_atom_site_calc_flag
_atom_site_refinement_flags
_atom_site_disorder_group
C11 C 0.9552(5) -0.1091(3) 0.3932(2) 0.0289(9) Uani 1 d . .
C12 C 1.1265(5) -0.1357(3) 0.3882(2) 0.0279(9) Uani 1 d . .
C13 C 1.1526(5) -0.2317(3) 0.3963(2) 0.0294(9) Uani 1 d . .
C14 C 1.0041(5) -0.2735(3) 0.4056(2) 0.0296(9) Uani 1 d . .
C15 C 0.8879(5) -0.2032(3) 0.4026(2) 0.0288(9) Uani 1 d . .
C21 C 0.9312(5) -0.0486(3) 0.2366(2) 0.0300(9) Uani 1 d . .
C22 C 1.1011(5) -0.0407(3) 0.2294(2) 0.0326(9) Uani 1 d . .
C23 C 1.1750(5) -0.1292(3) 0.2384(2) 0.0353(10) Uani 1 d . .
C24 C 1.0602(5) -0.1989(3) 0.2494(2) 0.0316(9) Uani 1 d . .
C25 C 0.9164(5) -0.1534(3) 0.2469(2) 0.0290(9) Uani 1 d . .
C31 C 0.6039(5) 0.2099(3) 0.4233(2) 0.0306(9) Uani 1 d . .
C32 C 0.4417(5) 0.2533(3) 0.4142(2) 0.0322(9) Uani 1 d . .
C33 C 0.4389(5) 0.3482(3) 0.4139(2) 0.0331(9) Uani 1 d . .
C34 C 0.5926(5) 0.3722(3) 0.4246(2) 0.0360(10) Uani 1 d . .
C35 C 0.6907(5) 0.2915(3) 0.4314(2) 0.0332(9) Uani 1 d . .
C41 C 0.6366(5) 0.2883(3) 0.2668(2) 0.0276(9) Uani 1 d . .
C42 C 0.4668(5) 0.3091(3) 0.2559(2) 0.0307(9) Uani 1 d . .
C43 C 0.4269(5) 0.4025(3) 0.2546(2) 0.0329(9) Uani 1 d . .
C44 C 0.5634(5) 0.4495(3) 0.2663(2) 0.0331(9) Uani 1 d . .
C45 C 0.6856(5) 0.3839(3) 0.2744(2) 0.0292(9) Uani 1 d . .
C51 C 1.1323(5) 0.2940(3) 0.0587(2) 0.0281(9) Uani 1 d . .
C52 C 1.3017(5) 0.2618(3) 0.0642(2) 0.0277(9) Uani 1 d . .
C53 C 1.3236(5) 0.1674(3) 0.0644(2) 0.0316(9) Uani 1 d . .
C54 C 1.1736(5) 0.1307(3) 0.0583(2) 0.0297(9) Uani 1 d . .
C55 C 1.0609(5) 0.2038(3) 0.0544(2) 0.0276(9) Uani 1 d . .
C61 C 1.1769(5) 0.3791(3) -0.0971(2) 0.0264(8) Uani 1 d . .
C62 C 1.3462(5) 0.3888(3) -0.0957(2) 0.0316(9) Uani 1 d . .
C63 C 1.4228(5) 0.3011(3) -0.0887(2) 0.0323(9) Uani 1 d . .
C64 C 1.3122(5) 0.2305(3) -0.0882(2) 0.0308(9) Uani 1 d . .
C65 C 1.1686(5) 0.2743(3) -0.0940(2) 0.0280(9) Uani 1 d . .
C111 C 0.9112(5) -0.0580(3) 0.4457(2) 0.0352(10) Uani 1 d . .
H11A H 0.9586(28) 0.0011(10) 0.4399(6) 0.053 Uiso 1 calc R .
H11B H 0.9471(30) -0.0975(9) 0.4805(3) 0.053 Uiso 1 calc R .
H11C H 0.8005(6) -0.0457(19) 0.4496(8) 0.053 Uiso 1 calc R .
C121 C 1.2445(5) -0.0634(3) 0.3796(2) 0.0382(10) Uani 1 d . .
H12A H 1.2232(21) -0.0219(13) 0.4080(8) 0.057 Uiso 1 calc R .
H12B H 1.2393(24) -0.0268(14) 0.3413(5) 0.057 Uiso 1 calc R .
H12C H 1.3464(6) -0.0954(3) 0.3842(13) 0.057 Uiso 1 calc R .
C131 C 1.3058(5) -0.2902(3) 0.3997(2) 0.0373(10) Uani 1 d . .
H13A H 1.3121(15) -0.3338(15) 0.3725(9) 0.056 Uiso 1 calc R .
H13B H 1.3149(15) -0.3252(16) 0.4384(4) 0.056 Uiso 1 calc R .
H13C H 1.3884(5) -0.2490(3) 0.3906(13) 0.056 Uiso 1 calc R .
C141 C 0.9889(5) -0.3793(3) 0.4184(2) 0.0424(11) Uani 1 d . .
H14A H 1.0379(33) -0.4059(5) 0.4538(8) 0.064 Uiso 1 calc R .
H14B H 1.0381(33) -0.4085(4) 0.3869(7) 0.064 Uiso 1 calc R .
H14C H 0.8811(5) -0.3907(3) 0.4227(14) 0.064 Uiso 1 calc R .
C151 C 0.7174(5) -0.2147(3) 0.4132(2) 0.0391(10) Uani 1 d . .
H15A H 0.6598(5) -0.1627(12) 0.3903(10) 0.059 Uiso 1 calc R .
H15B H 0.6883(8) -0.2154(22) 0.4537(3) 0.059 Uiso 1 calc R .
H15C H 0.6951(7) -0.2736(11) 0.4023(12) 0.059 Uiso 1 calc R .
C211 C 0.8306(6) 0.0106(3) 0.1907(2) 0.0407(11) Uani 1 d . .
H21A H 0.7231(6) 0.0064(18) 0.2032(6) 0.061 Uiso 1 calc R .
H21B H 0.8507(27) -0.0132(14) 0.1546(4) 0.061 Uiso 1 calc R .
H21C H 0.8543(26) 0.0757(5) 0.1854(10) 0.061 Uiso 1 calc R .
C221 C 1.1731(6) 0.0525(3) 0.2136(2) 0.0453(12) Uani 1 d . .
H22A H 1.1409(31) 0.0919(10) 0.2424(8) 0.068 Uiso 1 calc R .
H22B H 1.1403(31) 0.0841(11) 0.1763(7) 0.068 Uiso 1 calc R .
H22C H 1.2841(6) 0.0409(4) 0.2119(14) 0.068 Uiso 1 calc R .
C231 C 1.3472(5) -0.1555(4) 0.2391(2) 0.0528(13) Uani 1 d . .
H23A H 1.3763(8) -0.2007(19) 0.2134(12) 0.079 Uiso 1 calc R .
H23B H 1.3737(8) -0.1831(23) 0.2779(4) 0.079 Uiso 1 calc R .
H23C H 1.4014(5) -0.0995(6) 0.2264(15) 0.079 Uiso 1 calc R .
C241 C 1.1018(6) -0.3044(3) 0.2592(2) 0.0473(12) Uani 1 d . .
H24A H 1.1659(33) -0.3214(5) 0.2919(9) 0.071 Uiso 1 calc R .
H24B H 1.1574(34) -0.3223(5) 0.2251(6) 0.071 Uiso 1 calc R .
H24C H 1.0089(7) -0.3370(3) 0.2670(15) 0.071 Uiso 1 calc R .
C251 C 0.7631(5) -0.1970(3) 0.2515(2) 0.0414(11) Uani 1 d . .
H25A H 0.7350(18) -0.2032(21) 0.2134(2) 0.062 Uiso 1 calc R .
H25B H 0.6845(9) -0.1568(11) 0.2688(12) 0.062 Uiso 1 calc R .
H25C H 0.7723(11) -0.2587(10) 0.2754(11) 0.062 Uiso 1 calc R .
C311 C 0.6192(6) 0.1209(3) 0.4694(2) 0.0431(11) Uani 1 d . .
H31A H 0.5704(33) 0.0708(8) 0.4571(7) 0.065 Uiso 1 calc R .
H31B H 0.5698(33) 0.1345(7) 0.5056(4) 0.065 Uiso 1 calc R .
H31C H 0.7270(6) 0.1015(13) 0.4745(10) 0.065 Uiso 1 calc R .
C321 C 0.3080(5) 0.1968(3) 0.4081(2) 0.0434(11) Uani 1 d . .
H32A H 0.2644(24) 0.1723(19) 0.4460(2) 0.065 Uiso 1 calc R .
H32B H 0.3441(9) 0.1449(14) 0.3880(12) 0.065 Uiso 1 calc R .
H32C H 0.2303(17) 0.2371(6) 0.3864(12) 0.065 Uiso 1 calc R .
C331 C 0.2975(6) 0.4190(4) 0.4056(2) 0.0499(13) Uani 1 d . .
H33A H 0.3205(14) 0.4703(13) 0.3749(10) 0.075 Uiso 1 calc R .
H33B H 0.2700(25) 0.4437(19) 0.4411(5) 0.075 Uiso 1 calc R .
H33C H 0.2123(12) 0.3878(7) 0.3956(15) 0.075 Uiso 1 calc R .
C341 C 0.6324(6) 0.4708(3) 0.4263(2) 0.0493(12) Uani 1 d . .
H34A H 0.5531(20) 0.5020(9) 0.4489(12) 0.074 Uiso 1 calc R .
H34B H 0.6396(39) 0.5056(8) 0.3874(3) 0.074 Uiso 1 calc R .
H34C H 0.7301(20) 0.4682(3) 0.4436(14) 0.074 Uiso 1 calc R .
C351 C 0.8570(5) 0.2806(4) 0.4465(2) 0.0443(11) Uani 1 d . .
H35A H 0.9175(8) 0.2440(20) 0.4207(9) 0.066 Uiso 1 calc R .
H35B H 0.8651(7) 0.2486(20) 0.4860(5) 0.066 Uiso 1 calc R .
H35C H 0.8952(12) 0.3423(4) 0.4426(13) 0.066 Uiso 1 calc R .
C411 C 0.7235(5) 0.2513(3) 0.2145(2) 0.0384(10) Uani 1 d . .
H41A H 0.8323(7) 0.2407(21) 0.2210(6) 0.058 Uiso 1 calc R .
H41B H 0.7080(30) 0.2974(10) 0.1800(3) 0.058 Uiso 1 calc R .
H41C H 0.6847(24) 0.1926(12) 0.2097(8) 0.058 Uiso 1 calc R .
C421 C 0.3687(5) 0.2355(3) 0.2426(2) 0.0411(11) Uani 1 d . .
H42A H 0.3860(28) 0.1779(8) 0.2700(9) 0.062 Uiso 1 calc R .
H42B H 0.3960(25) 0.2229(16) 0.2039(5) 0.062 Uiso 1 calc R .
H42C H 0.2612(6) 0.2586(10) 0.2455(13) 0.062 Uiso 1 calc R .
C431 C 0.2719(5) 0.4554(3) 0.2408(2) 0.0439(11) Uani 1 d . .
H43A H 0.2858(7) 0.5070(14) 0.2093(9) 0.066 Uiso 1 calc R .
H43B H 0.2267(17) 0.4801(20) 0.2745(5) 0.066 Uiso 1 calc R .
H43C H 0.2045(13) 0.4128(6) 0.2298(14) 0.066 Uiso 1 calc R .
C441 C 0.5589(6) 0.5540(3) 0.2663(2) 0.0417(11) Uani 1 d . .
H44A H 0.4794(25) 0.5721(5) 0.2941(10) 0.063 Uiso 1 calc R .
H44B H 0.5369(37) 0.5877(3) 0.2282(4) 0.063 Uiso 1 calc R .
H44C H 0.6575(13) 0.5694(4) 0.2766(13) 0.063 Uiso 1 calc R .
C451 C 0.8488(5) 0.3981(3) 0.2853(2) 0.0386(10) Uani 1 d . .
H45A H 0.9177(6) 0.3772(20) 0.2551(7) 0.058 Uiso 1 calc R .
H45B H 0.8755(12) 0.3618(17) 0.3223(6) 0.058 Uiso 1 calc R .
H45C H 0.8579(9) 0.4643(4) 0.2856(13) 0.058 Uiso 1 calc R .
C511 C 1.0638(5) 0.3367(3) 0.1120(2) 0.0326(9) Uani 1 d . .
H51A H 0.9562(9) 0.3572(18) 0.1071(6) 0.049 Uiso 1 calc R .
H51B H 1.1189(22) 0.3901(13) 0.1160(7) 0.049 Uiso 1 calc R .
H51C H 1.0733(30) 0.2894(7) 0.1464(2) 0.049 Uiso 1 calc R .
C521 C 1.4208(5) 0.3278(3) 0.0717(2) 0.0349(10) Uani 1 d . .
H52A H 1.3883(16) 0.3600(15) 0.1040(8) 0.052 Uiso 1 calc R .
H52B H 1.4316(24) 0.3738(13) 0.0369(5) 0.052 Uiso 1 calc R .
H52C H 1.5186(9) 0.2918(4) 0.0789(12) 0.052 Uiso 1 calc R .
C531 C 1.4705(5) 0.1042(3) 0.0741(2) 0.0415(11) Uani 1 d . .
H53A H 1.4965(20) 0.0728(17) 0.0410(6) 0.062 Uiso 1 calc R .
H53B H 1.4563(12) 0.0575(14) 0.1083(8) 0.062 Uiso 1 calc R .
H53C H 1.5530(10) 0.1419(4) 0.0790(14) 0.062 Uiso 1 calc R .
C541 C 1.1552(6) 0.0272(3) 0.0583(2) 0.0402(11) Uani 1 d . .
H54A H 1.1762(35) -0.0086(4) 0.0960(4) 0.060 Uiso 1 calc R .
H54B H 1.2267(25) 0.0043(6) 0.0294(9) 0.060 Uiso 1 calc R .
H54C H 1.0510(11) 0.0199(4) 0.0495(13) 0.060 Uiso 1 calc R .
C551 C 0.8901(5) 0.1988(3) 0.0528(2) 0.0349(10) Uani 1 d . .
H55A H 0.8499(7) 0.2476(13) 0.0228(8) 0.052 Uiso 1 calc R .
H55B H 0.8403(6) 0.2080(20) 0.0897(4) 0.052 Uiso 1 calc R .
H55C H 0.8702(5) 0.1376(8) 0.0447(12) 0.052 Uiso 1 calc R .
C611 C 1.0897(5) 0.4419(3) -0.1457(2) 0.0394(11) Uani 1 d . .
H61A H 0.9806(7) 0.4348(17) -0.1390(7) 0.059 Uiso 1 calc R .
H61B H 1.1252(26) 0.4233(15) -0.1824(2) 0.059 Uiso 1 calc R .
H61C H 1.1082(29) 0.5072(4) -0.1464(9) 0.059 Uiso 1 calc R .
C621 C 1.4156(6) 0.4830(3) -0.1043(2) 0.0449(12) Uani 1 d . .
H62A H 1.3585(24) 0.5235(9) -0.0799(11) 0.067 Uiso 1 calc R .
H62B H 1.4106(35) 0.5126(11) -0.1443(4) 0.067 Uiso 1 calc R .
H62C H 1.5219(12) 0.4731(4) -0.0941(13) 0.067 Uiso 1 calc R .
C631 C 1.5939(5) 0.2759(4) -0.0815(2) 0.0534(13) Uani 1 d . .
H63A H 1.6367(10) 0.2423(23) -0.1120(9) 0.080 Uiso 1 calc R .
H63B H 1.6088(6) 0.2362(21) -0.0445(7) 0.080 Uiso 1 calc R .
H63C H 1.6451(8) 0.3330(4) -0.0834(16) 0.080 Uiso 1 calc R .
C641 C 1.3583(6) 0.1257(3) -0.0827(2) 0.0435(12) Uani 1 d . .
H64A H 1.4248(31) 0.1064(5) -0.0509(9) 0.065 Uiso 1 calc R .
H64B H 1.4126(33) 0.1124(4) -0.1182(6) 0.065 Uiso 1 calc R .
H64C H 1.2672(6) 0.0914(3) -0.0756(14) 0.065 Uiso 1 calc R .
C651 C 1.0197(5) 0.2295(3) -0.0986(2) 0.0382(10) Uani 1 d . .
H65A H 1.0105(18) 0.2214(20) -0.1382(3) 0.057 Uiso 1 calc R .
H65B H 0.9329(5) 0.2700(11) -0.0867(12) 0.057 Uiso 1 calc R .
H65C H 1.0213(16) 0.1685(10) -0.0739(10) 0.057 Uiso 1 calc R .
Cl1 Cl 0.61961(11) 0.03583(7) 0.32843(4) 0.0306(2) Uani 1 d . .
Cl2 Cl 0.93896(11) 0.13368(7) 0.33194(4) 0.0290(2) Uani 1 d . .
Cl3 Cl 0.84121(11) 0.45791(7) -0.01258(4) 0.0281(2) Uani 1 d . .
Ga1 Ga 0.88940(5) -0.02656(3) 0.31932(2) 0.02653(12) Uani 1 d . .
Ga2 Ga 0.67000(5) 0.19616(3) 0.34069(2) 0.02674(12) Uani 1 d . .
Ga3 Ga 1.10581(5) 0.38910(3) -0.01426(2) 0.02510(12) Uani 1 d . .

loop_
_atom_type_symbol
_atom_type_description
_atom_type_scat_dispersion_real
_atom_type_scat_dispersion_imag
_atom_type_scat_source
C C 0.0033 0.0016 'International Tables Vol C Tables 4.2.6.8 and 6.1.1.4'
H H 0.0000 0.0000 'International Tables Vol C Tables 4.2.6.8 and 6.1.1.4'
Cl Cl 0.1484 0.1585 'International Tables Vol C Tables 4.2.6.8 and 6.1.1.4'
Ga Ga 0.2307 1.6083 'International Tables Vol C Tables 4.2.6.8 and 6.1.1.4'

loop_
_geom_angle_atom_site_label_1
_geom_angle_atom_site_label_2
_geom_angle_atom_site_label_3
_geom_angle
_geom_angle_site_symmetry_1
_geom_angle_site_symmetry_3
_geom_angle_publ_flag
C15 C11 C12 103.1(3) . . ?
C15 C11 C111 110.3(3) . . ?
C12 C11 C111 111.1(3) . . ?
C15 C11 Ga1 112.1(3) . . ?
C12 C11 Ga1 109.4(3) . . ?
C111 C11 Ga1 110.6(3) . . ?
C13 C12 C11 109.2(3) . . ?
C13 C12 C121 127.9(4) . . ?
C11 C12 C121 122.8(4) . . ?
C12 C13 C14 109.0(3) . . ?
C12 C13 C131 127.8(4) . . ?
C14 C13 C131 123.0(4) . . ?
C15 C14 C13 109.2(3) . . ?
C15 C14 C141 127.2(4) . . ?
C13 C14 C141 123.6(4) . . ?
C14 C15 C11 109.4(3) . . ?
C14 C15 C151 126.7(4) . . ?
C11 C15 C151 123.6(4) . . ?
C22 C21 C25 104.0(3) . . ?
C22 C21 C211 117.7(4) . . ?
C25 C21 C211 116.0(3) . . ?
C22 C21 Ga1 100.5(3) . . ?
C25 C21 Ga1 98.0(3) . . ?
C211 C21 Ga1 117.6(3) . . ?
C23 C22 C21 108.9(4) . . ?
C23 C22 C221 127.5(4) . . ?
C21 C22 C221 123.6(4) . . ?
C22 C23 C24 109.1(4) . . ?
C22 C23 C231 127.5(4) . . ?
C24 C23 C231 123.4(4) . . ?
C25 C24 C23 109.4(4) . . ?
C25 C24 C241 127.3(4) . . ?
C23 C24 C241 123.3(4) . . ?
C24 C25 C21 108.5(4) . . ?
C24 C25 C251 127.8(4) . . ?
C21 C25 C251 123.7(4) . . ?
C35 C31 C32 104.0(3) . . ?
C35 C31 C311 116.9(4) . . ?
C32 C31 C311 115.4(4) . . ?
C35 C31 Ga2 101.5(3) . . ?
C32 C31 Ga2 98.9(3) . . ?
C311 C31 Ga2 117.5(3) . . ?
C33 C32 C31 108.6(4) . . ?
C33 C32 C321 127.8(4) . . ?
C31 C32 C321 123.6(4) . . ?
C32 C33 C34 109.6(4) . . ?
C32 C33 C331 125.8(4) . . ?
C34 C33 C331 124.6(4) . . ?
C35 C34 C33 109.1(4) . . ?
C35 C34 C341 126.8(4) . . ?
C33 C34 C341 124.1(4) . . ?
C34 C35 C351 128.0(4) . . ?
C34 C35 C31 108.7(4) . . ?
C351 C35 C31 123.2(4) . . ?
C42 C41 C45 103.2(3) . . ?
C42 C41 C411 109.8(3) . . ?
C45 C41 C411 112.0(3) . . ?
C42 C41 Ga2 111.6(3) . . ?
C45 C41 Ga2 108.7(3) . . ?
C411 C41 Ga2 111.2(3) . . ?
C43 C42 C421 127.7(4) . . ?
C43 C42 C41 109.3(4) . . ?
C421 C42 C41 122.7(4) . . ?
C42 C43 C44 109.3(4) . . ?
C42 C43 C431 127.2(4) . . ?
C44 C43 C431 123.4(4) . . ?
C45 C44 C43 109.2(4) . . ?
C45 C44 C441 128.1(4) . . ?
C43 C44 C441 122.7(4) . . ?
C44 C45 C451 128.6(4) . . ?
C44 C45 C41 109.0(4) . . ?
C451 C45 C41 122.3(4) . . ?
C52 C51 C55 103.2(3) . . ?
C52 C51 C511 111.3(3) . . ?
C55 C51 C511 111.4(3) . . ?
C52 C51 Ga3 109.4(3) . . ?
C55 C51 Ga3 110.7(3) . . ?
C511 C51 Ga3 110.6(3) . . ?
C53 C52 C51 109.6(3) . . ?
C53 C52 C521 127.5(4) . . ?
C51 C52 C521 122.9(3) . . ?
C52 C53 C54 109.1(4) . . ?
C52 C53 C531 127.8(4) . . ?
C54 C53 C531 122.9(4) . . ?
C55 C54 C53 109.2(3) . . ?
C55 C54 C541 127.6(4) . . ?
C53 C54 C541 123.2(4) . . ?
C54 C55 C551 127.8(4) . . ?
C54 C55 C51 109.0(3) . . ?
C551 C55 C51 122.9(4) . . ?
C62 C61 C65 103.4(3) . . ?
C62 C61 C611 117.6(4) . . ?
C65 C61 C611 115.2(3) . . ?
C62 C61 Ga3 100.8(2) . . ?
C65 C61 Ga3 98.5(2) . . ?
C611 C61 Ga3 118.3(3) . . ?
C63 C62 C61 109.0(4) . . ?
C63 C62 C621 127.3(4) . . ?
C61 C62 C621 123.6(4) . . ?
C62 C63 C64 109.0(4) . . ?
C62 C63 C631 127.7(4) . . ?
C64 C63 C631 123.3(4) . . ?
C65 C64 C63 109.6(4) . . ?
C65 C64 C641 127.2(4) . . ?
C63 C64 C641 123.2(4) . . ?
C64 C65 C61 108.8(3) . . ?
C64 C65 C651 127.8(4) . . ?
C61 C65 C651 123.4(4) . . ?
Ga1 Cl1 Ga2 96.73(4) . . ?
Ga2 Cl2 Ga1 96.94(4) . . ?
Ga3 Cl3 Ga3 96.82(4) . 2_765 ?
C11 Ga1 C21 129.2(2) . . ?
C11 Ga1 Cl1 111.36(12) . . ?
C21 Ga1 Cl1 106.76(12) . . ?
C11 Ga1 Cl2 104.19(12) . . ?
C21 Ga1 Cl2 112.63(12) . . ?
Cl1 Ga1 Cl2 83.10(4) . . ?
C41 Ga2 C31 129.7(2) . . ?
C41 Ga2 Cl2 104.97(12) . . ?
C31 Ga2 Cl2 111.42(12) . . ?
C41 Ga2 Cl1 110.64(12) . . ?
C31 Ga2 Cl1 107.14(12) . . ?
Cl2 Ga2 Cl1 83.23(4) . . ?
C51 Ga3 C61 130.1(2) . . ?
C51 Ga3 Cl3 107.94(12) . . ?
C61 Ga3 Cl3 108.56(12) . . ?
C51 Ga3 Cl3 104.76(12) . 2_765 ?
C61 Ga3 Cl3 112.35(12) . 2_765 ?
Cl3 Ga3 Cl3 83.18(4) . 2_765 ?

loop_
_geom_bond_atom_site_label_1
_geom_bond_atom_site_label_2
_geom_bond_distance
_geom_bond_site_symmetry_2
_geom_bond_publ_flag
C11 C15 1.493(6) . ?
C11 C12 1.500(6) . ?
C11 C111 1.538(6) . ?
C11 Ga1 2.005(4) . ?
C12 C13 1.354(6) . ?
C12 C121 1.503(6) . ?
C13 C14 1.458(6) . ?
C13 C131 1.501(6) . ?
C14 C15 1.352(6) . ?
C14 C141 1.508(6) . ?
C15 C151 1.501(6) . ?
C21 C22 1.484(6) . ?
C21 C25 1.494(6) . ?
C21 C211 1.521(6) . ?
C21 Ga1 2.010(4) . ?
C22 C23 1.354(6) . ?
C22 C221 1.504(6) . ?
C23 C24 1.456(6) . ?
C23 C231 1.506(6) . ?
C24 C25 1.351(6) . ?
C24 C241 1.500(6) . ?
C25 C251 1.511(6) . ?
C31 C35 1.492(6) . ?
C31 C32 1.498(6) . ?
C31 C311 1.523(6) . ?
C31 Ga2 2.009(4) . ?
C32 C33 1.354(6) . ?
C32 C321 1.503(6) . ?
C33 C34 1.457(6) . ?
C33 C331 1.517(6) . ?
C34 C35 1.361(6) . ?
C34 C341 1.491(6) . ?
C35 C351 1.497(6) . ?
C41 C42 1.506(6) . ?
C41 C45 1.513(6) . ?
C41 C411 1.533(6) . ?
C41 Ga2 2.006(4) . ?
C42 C43 1.345(6) . ?
C42 C421 1.499(6) . ?
C43 C44 1.479(6) . ?
C43 C431 1.506(6) . ?
C44 C45 1.348(6) . ?
C44 C441 1.493(6) . ?
C45 C451 1.494(6) . ?
C51 C52 1.505(6) . ?
C51 C55 1.505(5) . ?
C51 C511 1.534(5) . ?
C51 Ga3 2.005(4) . ?
C52 C53 1.346(6) . ?
C52 C521 1.503(5) . ?
C53 C54 1.473(6) . ?
C53 C531 1.498(6) . ?
C54 C55 1.357(6) . ?
C54 C541 1.505(6) . ?
C55 C551 1.494(6) . ?
C61 C62 1.491(6) . ?
C61 C65 1.498(5) . ?
C61 C611 1.521(5) . ?
C61 Ga3 2.011(4) . ?
C62 C63 1.352(6) . ?
C62 C621 1.506(6) . ?
C63 C64 1.456(6) . ?
C63 C631 1.508(6) . ?
C64 C65 1.344(6) . ?
C64 C641 1.501(6) . ?
C65 C651 1.514(6) . ?
Cl1 Ga1 2.4313(12) . ?
Cl1 Ga2 2.4429(12) . ?
Cl2 Ga2 2.4243(12) . ?
Cl2 Ga1 2.4422(11) . ?
Cl3 Ga3 2.4097(12) . ?
Cl3 Ga3 2.4687(11) 2_765 ?
Ga3 Cl3 2.4688(11) 2_765 ?
